data_7103071
loop_
_publ_author_name
'Shi, Wen'
'Ma, Huimin'

_publ_section_title
;
 Rhodamine B thiolactone: a simple chemosensor for Hg2+ in aqueous
 media.
;
_journal_issue 16
_journal_name_full 'Chemical communications (Cambridge, England)'
_journal_page_first 1856
_journal_page_last 1858
_journal_paper_doi 10.1039/b717718f
_journal_year 2008
_chemical_formula_moiety 'C28 H30 N2 O2 S'
_chemical_formula_sum 'C28 H30 N2 O2 S'
_chemical_formula_weight 458.60
_chemical_name_systematic
;
?
;
_space_group_IT_number 33
_symmetry_cell_setting orthorhombic
_symmetry_space_group_name_Hall 'P 2c -2n'
_symmetry_space_group_name_H-M 'P n a 21'
_atom_sites_solution_hydrogens geom
_atom_sites_solution_primary direct
_atom_sites_solution_secondary difmap
_audit_creation_method SHELXL-97
_cell_angle_alpha 90.00
_cell_angle_beta 90.00
_cell_angle_gamma 90.00
_cell_formula_units_Z 4
_cell_length_a 16.441(3)
_cell_length_b 12.319(3)
_cell_length_c 12.173(2)
_cell_measurement_reflns_used 28702
_cell_measurement_temperature 294(2)
_cell_measurement_theta_max 27.4
_cell_measurement_theta_min 1.2
_cell_volume 2465.4(9)
_computing_cell_refinement 'Rapid Auto(Rigaku 2001)'
_computing_data_collection 'Rapid Auto(Rigaku 2001)'
_computing_data_reduction 'Rapid Auto(Rigaku 2001)'
_computing_molecular_graphics 'Bruker SHELXTL'
_computing_publication_material 'Bruker SHELXTL'
_computing_structure_refinement 'SHELXL-97 (Sheldrick, 1997)'
_computing_structure_solution 'SHELXS-97 (Sheldrick, 1990)'
_diffrn_ambient_temperature 294(2)
_diffrn_detector_area_resol_mean 10.00
_diffrn_measured_fraction_theta_full 0.982
_diffrn_measured_fraction_theta_max 0.982
_diffrn_measurement_device_type 'Rigaku RAXIS-RAPID IP'
_diffrn_measurement_method '\w scans'
_diffrn_radiation_monochromator graphite
_diffrn_radiation_source 'Rotating anode'
_diffrn_radiation_type MoK\a
_diffrn_radiation_wavelength 0.71073
_diffrn_reflns_av_R_equivalents 0.0000
_diffrn_reflns_av_sigmaI/netI 0.1749
_diffrn_reflns_limit_h_max 21
_diffrn_reflns_limit_h_min -21
_diffrn_reflns_limit_k_max 15
_diffrn_reflns_limit_k_min -15
_diffrn_reflns_limit_l_max 15
_diffrn_reflns_limit_l_min -15
_diffrn_reflns_number 5295
_diffrn_reflns_theta_full 27.41
_diffrn_reflns_theta_max 27.41
_diffrn_reflns_theta_min 2.07
_exptl_absorpt_coefficient_mu 0.158
_exptl_absorpt_correction_T_max 0.9720
_exptl_absorpt_correction_T_min 0.9630
_exptl_absorpt_correction_type multi-scan
_exptl_absorpt_process_details 'ABSCOR by T.Higashi 8 March, 1995'
_exptl_crystal_colour yellow
_exptl_crystal_density_diffrn 1.236
_exptl_crystal_density_meas ?
_exptl_crystal_density_method .
_exptl_crystal_description needle
_exptl_crystal_F_000 976
_exptl_crystal_size_max 0.24
_exptl_crystal_size_mid 0.20
_exptl_crystal_size_min 0.18
_refine_diff_density_max 0.254
_refine_diff_density_min -0.267
_refine_diff_density_rms 0.089
_refine_ls_abs_structure_details 'Flack H D (1983), Acta Cryst. A39, 876-881'
_refine_ls_abs_structure_Flack 0.54(14)
_refine_ls_extinction_method none
_refine_ls_goodness_of_fit_ref 0.782
_refine_ls_hydrogen_treatment constr
_refine_ls_matrix_type full
_refine_ls_number_parameters 303
_refine_ls_number_reflns 5295
_refine_ls_number_restraints 1
_refine_ls_restrained_S_all 0.782
_refine_ls_R_factor_all 0.1378
_refine_ls_R_factor_gt 0.0468
_refine_ls_shift/su_max 0.000
_refine_ls_shift/su_mean 0.000
_refine_ls_structure_factor_coef Fsqd
_refine_ls_weighting_details 'calc w=1/[\s^2^(Fo^2^)+(0.0505P)^2^+0.0000P] where P=(Fo^2^+2Fc^2^)/3'
_refine_ls_weighting_scheme calc
_refine_ls_wR_factor_gt 0.0905
_refine_ls_wR_factor_ref 0.1401
_reflns_number_gt 2128
_reflns_number_total 5295
_reflns_threshold_expression >2sigma(I)
_cod_data_source_file b717718f.txt
_cod_data_source_block 2078
_cod_depositor_comments
;
The following automatic conversions were performed:
'_symmetry_cell_setting' value 'Orthorhombic' changed to 'orthorhombic'
according to '/home/saulius/struct/CIF-dictionaries/cif_core.dic'
dictionary named 'cif_core.dic' version 2.4.1 from
2010-06-29.

'_exptl_absorpt_correction_type' value 'MULTI-SCAN' changed
to 'multi-scan' according to
'/home/saulius/struct/CIF-dictionaries/cif_core.dic' dictionary named
'cif_core.dic' version 2.4.1 from 2010-06-29.

Automatic conversion script
Id: cif_fix_enum 1527 2010-12-29 10:47:43Z saulius 
;
_cod_original_sg_symbol_H-M Pna2(1)
_cod_database_code 7103071

loop_
_symmetry_equiv_pos_as_xyz
'x, y, z'
'-x, -y, z+1/2'
'x+1/2, -y+1/2, z'
'-x+1/2, y+1/2, z+1/2'

loop_
_atom_site_label
_atom_site_type_symbol
_atom_site_fract_x
_atom_site_fract_y
_atom_site_fract_z
_atom_site_U_iso_or_equiv
_atom_site_adp_type
_atom_site_occupancy
_atom_site_symmetry_multiplicity
_atom_site_calc_flag
_atom_site_refinement_flags
_atom_site_disorder_assembly
_atom_site_disorder_group
S1 S 0.01847(7) 0.68148(9) -0.07198(12) 0.0545(3) Uani 1 1 d . . .
O1 O 0.0339(3) 0.8294(3) -0.2282(3) 0.0859(13) Uani 1 1 d . . .
O2 O 0.0757(2) 0.4215(2) 0.1179(3) 0.0511(9) Uani 1 1 d . . .
N1 N 0.1822(2) 0.6239(3) 0.4150(4) 0.0576(11) Uani 1 1 d . . .
N2 N 0.0270(3) 0.1517(3) -0.1551(4) 0.0620(13) Uani 1 1 d . . .
C1 C 0.0674(4) 0.7611(4) -0.1744(5) 0.0602(15) Uani 1 1 d . . .
C2 C 0.1542(3) 0.7300(3) -0.1789(4) 0.0456(13) Uani 1 1 d . . .
C3 C 0.2134(4) 0.7821(4) -0.2426(4) 0.0669(16) Uani 1 1 d . . .
H3 H 0.1998 0.8424 -0.2848 0.080 Uiso 1 1 calc R . .
C4 C 0.2914(4) 0.7439(5) -0.2424(5) 0.0741(18) Uani 1 1 d . . .
H4 H 0.3303 0.7775 -0.2862 0.089 Uiso 1 1 calc R . .
C5 C 0.3136(4) 0.6563(5) -0.1784(6) 0.0750(18) Uani 1 1 d . . .
H5 H 0.3672 0.6319 -0.1788 0.090 Uiso 1 1 calc R . .
C6 C 0.2564(3) 0.6049(4) -0.1139(5) 0.0609(15) Uani 1 1 d . . .
H6 H 0.2711 0.5455 -0.0711 0.073 Uiso 1 1 calc R . .
C7 C 0.1768(3) 0.6425(3) -0.1134(4) 0.0451(12) Uani 1 1 d . . .
C8 C 0.1111(3) 0.5925(3) -0.0418(4) 0.0444(12) Uani 1 1 d . . .
C9 C 0.1313(3) 0.6008(3) 0.0789(4) 0.0425(12) Uani 1 1 d . . .
C10 C 0.1124(3) 0.5170(3) 0.1498(4) 0.0401(11) Uani 1 1 d . . .
C11 C 0.1281(3) 0.5249(4) 0.2605(4) 0.0451(12) Uani 1 1 d . . .
H11 H 0.1129 0.4683 0.3067 0.054 Uiso 1 1 calc R . .
C12 C 0.1663(3) 0.6161(4) 0.3050(4) 0.0481(12) Uani 1 1 d . . .
C13 C 0.1875(3) 0.7006(4) 0.2321(4) 0.0550(13) Uani 1 1 d . . .
H13 H 0.2135 0.7624 0.2585 0.066 Uiso 1 1 calc R . .
C14 C 0.1700(3) 0.6918(4) 0.1229(5) 0.0554(13) Uani 1 1 d . . .
H14 H 0.1843 0.7484 0.0762 0.066 Uiso 1 1 calc R . .
C15 C 0.0911(2) 0.4761(3) -0.0714(4) 0.0415(10) Uani 1 1 d . . .
C16 C 0.0743(3) 0.3974(3) 0.0069(4) 0.0402(12) Uani 1 1 d . . .
C17 C 0.0534(3) 0.2904(4) -0.0185(5) 0.0467(13) Uani 1 1 d . . .
H17 H 0.0432 0.2410 0.0377 0.056 Uiso 1 1 calc R . .
C18 C 0.0479(3) 0.2577(4) -0.1259(4) 0.0478(13) Uani 1 1 d . . .
C19 C 0.0638(3) 0.3355(4) -0.2073(4) 0.0541(14) Uani 1 1 d . . .
H19 H 0.0607 0.3164 -0.2811 0.065 Uiso 1 1 calc R . .
C20 C 0.0841(3) 0.4404(4) -0.1780(5) 0.0573(15) Uani 1 1 d . . .
H20 H 0.0937 0.4901 -0.2341 0.069 Uiso 1 1 calc R . .
C21 C 0.2285(3) 0.7166(4) 0.4599(4) 0.0631(15) Uani 1 1 d . . .
H21A H 0.2719 0.7349 0.4092 0.076 Uiso 1 1 calc R . .
H21B H 0.2533 0.6948 0.5288 0.076 Uiso 1 1 calc R . .
C22 C 0.1772(4) 0.8164(4) 0.4797(5) 0.0830(18) Uani 1 1 d . . .
H22A H 0.1533 0.8396 0.4116 0.124 Uiso 1 1 calc R . .
H22B H 0.2107 0.8734 0.5086 0.124 Uiso 1 1 calc R . .
H22C H 0.1349 0.7996 0.5313 0.124 Uiso 1 1 calc R . .
C23 C 0.1430(3) 0.5531(4) 0.4945(4) 0.0633(16) Uani 1 1 d . . .
H23A H 0.0911 0.5297 0.4649 0.076 Uiso 1 1 calc R . .
H23B H 0.1321 0.5944 0.5608 0.076 Uiso 1 1 calc R . .
C24 C 0.1931(4) 0.4528(5) 0.5248(5) 0.0768(18) Uani 1 1 d . . .
H24A H 0.2119 0.4179 0.4590 0.115 Uiso 1 1 calc R . .
H24B H 0.1599 0.4032 0.5658 0.115 Uiso 1 1 calc R . .
H24C H 0.2389 0.4743 0.5686 0.115 Uiso 1 1 calc R . .
C25 C 0.0192(4) 0.1183(4) -0.2687(5) 0.0789(18) Uani 1 1 d . . .
H25A H -0.0094 0.1749 -0.3085 0.095 Uiso 1 1 calc R . .
H25B H -0.0144 0.0536 -0.2713 0.095 Uiso 1 1 calc R . .
C26 C 0.0968(4) 0.0953(5) -0.3267(6) 0.100(2) Uani 1 1 d . . .
H26A H 0.1306 0.1588 -0.3251 0.150 Uiso 1 1 calc R . .
H26B H 0.0856 0.0759 -0.4015 0.150 Uiso 1 1 calc R . .
H26C H 0.1243 0.0364 -0.2908 0.150 Uiso 1 1 calc R . .
C27 C 0.0167(3) 0.0660(3) -0.0695(6) 0.0719(16) Uani 1 1 d . . .
H27A H -0.0161 0.0076 -0.0996 0.086 Uiso 1 1 calc R . .
H27B H -0.0126 0.0965 -0.0076 0.086 Uiso 1 1 calc R . .
C28 C 0.0955(4) 0.0204(5) -0.0298(6) 0.094(2) Uani 1 1 d . . .
H28A H 0.1305 0.0069 -0.0913 0.140 Uiso 1 1 calc R . .
H28B H 0.0856 -0.0464 0.0086 0.140 Uiso 1 1 calc R . .
H28C H 0.1210 0.0713 0.0190 0.140 Uiso 1 1 calc R . .

loop_
_atom_site_aniso_label
_atom_site_aniso_U_11
_atom_site_aniso_U_22
_atom_site_aniso_U_33
_atom_site_aniso_U_23
_atom_site_aniso_U_13
_atom_site_aniso_U_12
S1 0.0526(7) 0.0407(6) 0.0703(8) 0.0056(8) -0.0014(8) 0.0064(6)
O1 0.110(3) 0.057(2) 0.091(3) 0.028(2) -0.023(3) 0.016(2)
O2 0.068(2) 0.0367(18) 0.049(2) 0.0040(15) -0.0047(17) -0.0156(17)
N1 0.070(3) 0.057(3) 0.046(3) 0.001(2) -0.004(2) -0.015(2)
N2 0.083(4) 0.037(2) 0.066(3) -0.005(2) -0.008(3) -0.005(2)
C1 0.079(4) 0.035(3) 0.066(4) -0.002(3) -0.014(3) -0.006(3)
C2 0.070(4) 0.029(3) 0.038(3) -0.004(2) -0.002(3) -0.013(2)
C3 0.112(5) 0.038(3) 0.051(3) 0.003(3) 0.002(4) -0.020(3)
C4 0.092(5) 0.064(4) 0.066(4) -0.010(3) 0.036(4) -0.028(4)
C5 0.064(4) 0.067(4) 0.094(5) -0.004(4) 0.018(4) -0.013(3)
C6 0.053(3) 0.051(3) 0.079(4) 0.011(3) 0.005(3) -0.001(3)
C7 0.056(3) 0.036(3) 0.044(3) -0.002(2) 0.002(2) -0.007(2)
C8 0.043(3) 0.031(2) 0.060(4) 0.008(2) -0.002(2) 0.008(2)
C9 0.048(3) 0.033(2) 0.046(3) 0.006(2) -0.001(2) 0.001(2)
C10 0.035(3) 0.034(3) 0.051(3) -0.001(2) 0.001(2) -0.001(2)
C11 0.050(3) 0.037(3) 0.049(3) 0.006(2) 0.010(3) -0.004(2)
C12 0.048(3) 0.047(3) 0.049(3) 0.003(3) 0.007(3) 0.002(2)
C13 0.061(3) 0.047(3) 0.057(4) -0.002(3) 0.000(3) -0.010(3)
C14 0.066(3) 0.034(3) 0.066(4) 0.009(3) 0.001(3) -0.015(3)
C15 0.043(3) 0.043(2) 0.039(3) 0.000(3) -0.008(3) 0.006(2)
C16 0.040(3) 0.034(2) 0.047(3) 0.004(2) -0.008(2) 0.001(2)
C17 0.048(3) 0.034(3) 0.058(3) 0.005(2) -0.003(3) 0.001(2)
C18 0.048(3) 0.035(3) 0.060(4) -0.001(3) -0.001(3) 0.003(2)
C19 0.069(4) 0.044(3) 0.050(3) -0.008(3) -0.002(3) -0.001(3)
C20 0.069(4) 0.044(3) 0.059(4) 0.016(3) 0.002(3) -0.007(3)
C21 0.061(4) 0.077(4) 0.051(4) 0.004(3) -0.013(3) -0.006(3)
C22 0.104(5) 0.070(4) 0.075(4) -0.008(4) -0.014(4) 0.005(4)
C23 0.065(4) 0.075(4) 0.050(4) -0.011(3) 0.009(3) -0.001(3)
C24 0.081(4) 0.077(4) 0.073(4) 0.017(3) 0.006(4) 0.005(3)
C25 0.101(5) 0.050(3) 0.086(5) -0.012(3) -0.004(4) -0.020(3)
C26 0.118(6) 0.081(5) 0.100(6) -0.019(4) 0.010(5) 0.014(4)
C27 0.066(3) 0.048(3) 0.101(5) -0.014(4) -0.012(4) -0.009(3)
C28 0.085(5) 0.070(4) 0.126(6) -0.003(4) -0.014(4) -0.002(4)

loop_
_atom_type_symbol
_atom_type_description
_atom_type_scat_dispersion_real
_atom_type_scat_dispersion_imag
_atom_type_scat_source
C C 0.0033 0.0016 'International Tables Vol C Tables 4.2.6.8 and 6.1.1.4'
H H 0.0000 0.0000 'International Tables Vol C Tables 4.2.6.8 and 6.1.1.4'
N N 0.0061 0.0033 'International Tables Vol C Tables 4.2.6.8 and 6.1.1.4'
O O 0.0106 0.0060 'International Tables Vol C Tables 4.2.6.8 and 6.1.1.4'
S S 0.1246 0.1234 'International Tables Vol C Tables 4.2.6.8 and 6.1.1.4'

loop_
_geom_angle_atom_site_label_1
_geom_angle_atom_site_label_2
_geom_angle_atom_site_label_3
_geom_angle
_geom_angle_site_symmetry_1
_geom_angle_site_symmetry_3
_geom_angle_publ_flag
C1 S1 C8 95.2(2) . . ?
C10 O2 C16 117.7(4) . . ?
C12 N1 C23 121.7(4) . . ?
C12 N1 C21 121.0(4) . . ?
C23 N1 C21 116.5(4) . . ?
C18 N2 C25 122.0(4) . . ?
C18 N2 C27 120.8(4) . . ?
C25 N2 C27 117.1(4) . . ?
O1 C1 C2 127.2(5) . . ?
O1 C1 S1 124.1(5) . . ?
C2 C1 S1 108.6(4) . . ?
C7 C2 C3 119.1(5) . . ?
C7 C2 C1 116.0(4) . . ?
C3 C2 C1 124.9(5) . . ?
C4 C3 C2 119.5(5) . . ?
C4 C3 H3 120.2 . . ?
C2 C3 H3 120.2 . . ?
C3 C4 C5 121.3(6) . . ?
C3 C4 H4 119.3 . . ?
C5 C4 H4 119.3 . . ?
C6 C5 C4 120.0(6) . . ?
C6 C5 H5 120.0 . . ?
C4 C5 H5 120.0 . . ?
C5 C6 C7 119.5(5) . . ?
C5 C6 H6 120.2 . . ?
C7 C6 H6 120.2 . . ?
C6 C7 C2 120.5(4) . . ?
C6 C7 C8 122.6(4) . . ?
C2 C7 C8 116.9(4) . . ?
C9 C8 C15 110.0(4) . . ?
C9 C8 C7 112.0(4) . . ?
C15 C8 C7 113.7(4) . . ?
C9 C8 S1 108.9(3) . . ?
C15 C8 S1 108.9(3) . . ?
C7 C8 S1 103.0(3) . . ?
C10 C9 C14 117.6(5) . . ?
C10 C9 C8 120.5(4) . . ?
C14 C9 C8 121.9(4) . . ?
C11 C10 O2 114.7(4) . . ?
C11 C10 C9 121.1(4) . . ?
O2 C10 C9 124.1(5) . . ?
C10 C11 C12 121.4(4) . . ?
C10 C11 H11 119.3 . . ?
C12 C11 H11 119.3 . . ?
N1 C12 C11 121.5(4) . . ?
N1 C12 C13 121.1(5) . . ?
C11 C12 C13 117.4(5) . . ?
C14 C13 C12 120.1(5) . . ?
C14 C13 H13 120.0 . . ?
C12 C13 H13 120.0 . . ?
C13 C14 C9 122.3(5) . . ?
C13 C14 H14 118.8 . . ?
C9 C14 H14 118.8 . . ?
C20 C15 C16 114.1(4) . . ?
C20 C15 C8 123.0(4) . . ?
C16 C15 C8 122.8(4) . . ?
O2 C16 C15 121.2(4) . . ?
O2 C16 C17 115.0(4) . . ?
C15 C16 C17 123.8(4) . . ?
C18 C17 C16 120.2(5) . . ?
C18 C17 H17 119.9 . . ?
C16 C17 H17 119.9 . . ?
C17 C18 N2 122.2(5) . . ?
C17 C18 C19 117.5(4) . . ?
N2 C18 C19 120.3(5) . . ?
C20 C19 C18 120.1(5) . . ?
C20 C19 H19 119.9 . . ?
C18 C19 H19 119.9 . . ?
C15 C20 C19 124.2(5) . . ?
C15 C20 H20 117.9 . . ?
C19 C20 H20 117.9 . . ?
N1 C21 C22 113.6(4) . . ?
N1 C21 H21A 108.8 . . ?
C22 C21 H21A 108.8 . . ?
N1 C21 H21B 108.8 . . ?
C22 C21 H21B 108.8 . . ?
H21A C21 H21B 107.7 . . ?
C21 C22 H22A 109.5 . . ?
C21 C22 H22B 109.5 . . ?
H22A C22 H22B 109.5 . . ?
C21 C22 H22C 109.5 . . ?
H22A C22 H22C 109.5 . . ?
H22B C22 H22C 109.5 . . ?
N1 C23 C24 113.9(4) . . ?
N1 C23 H23A 108.8 . . ?
C24 C23 H23A 108.8 . . ?
N1 C23 H23B 108.8 . . ?
C24 C23 H23B 108.8 . . ?
H23A C23 H23B 107.7 . . ?
C23 C24 H24A 109.5 . . ?
C23 C24 H24B 109.5 . . ?
H24A C24 H24B 109.5 . . ?
C23 C24 H24C 109.5 . . ?
H24A C24 H24C 109.5 . . ?
H24B C24 H24C 109.5 . . ?
N2 C25 C26 115.5(6) . . ?
N2 C25 H25A 108.4 . . ?
C26 C25 H25A 108.4 . . ?
N2 C25 H25B 108.4 . . ?
C26 C25 H25B 108.4 . . ?
H25A C25 H25B 107.5 . . ?
C25 C26 H26A 109.5 . . ?
C25 C26 H26B 109.5 . . ?
H26A C26 H26B 109.5 . . ?
C25 C26 H26C 109.5 . . ?
H26A C26 H26C 109.5 . . ?
H26B C26 H26C 109.5 . . ?
N2 C27 C28 113.2(5) . . ?
N2 C27 H27A 108.9 . . ?
C28 C27 H27A 108.9 . . ?
N2 C27 H27B 108.9 . . ?
C28 C27 H27B 108.9 . . ?
H27A C27 H27B 107.8 . . ?
C27 C28 H28A 109.5 . . ?
C27 C28 H28B 109.5 . . ?
H28A C28 H28B 109.5 . . ?
C27 C28 H28C 109.5 . . ?
H28A C28 H28C 109.5 . . ?
H28B C28 H28C 109.5 . . ?

loop_
_geom_bond_atom_site_label_1
_geom_bond_atom_site_label_2
_geom_bond_distance
_geom_bond_site_symmetry_2
_geom_bond_publ_flag
S1 C1 1.779(6) . ?
S1 C8 1.912(4) . ?
O1 C1 1.200(6) . ?
O2 C10 1.379(5) . ?
O2 C16 1.384(6) . ?
N1 C12 1.367(7) . ?
N1 C23 1.453(6) . ?
N1 C21 1.477(6) . ?
N2 C18 1.396(6) . ?
N2 C25 1.449(7) . ?
N2 C27 1.493(7) . ?
C1 C2 1.478(7) . ?
C2 C7 1.392(6) . ?
C2 C3 1.401(7) . ?
C3 C4 1.366(7) . ?
C3 H3 0.9300 . ?
C4 C5 1.380(8) . ?
C4 H4 0.9300 . ?
C5 C6 1.379(7) . ?
C5 H5 0.9300 . ?
C6 C7 1.388(7) . ?
C6 H6 0.9300 . ?
C7 C8 1.518(6) . ?
C8 C9 1.510(7) . ?
C8 C15 1.515(6) . ?
C9 C10 1.380(6) . ?
C9 C14 1.395(6) . ?
C10 C11 1.376(6) . ?
C11 C12 1.397(6) . ?
C11 H11 0.9300 . ?
C12 C13 1.412(6) . ?
C13 C14 1.365(7) . ?
C13 H13 0.9300 . ?
C14 H14 0.9300 . ?
C15 C20 1.376(7) . ?
C15 C16 1.387(6) . ?
C16 C17 1.397(6) . ?
C17 C18 1.371(7) . ?
C17 H17 0.9300 . ?
C18 C19 1.402(7) . ?
C19 C20 1.381(6) . ?
C19 H19 0.9300 . ?
C20 H20 0.9300 . ?
C21 C22 1.510(6) . ?
C21 H21A 0.9700 . ?
C21 H21B 0.9700 . ?
C22 H22A 0.9600 . ?
C22 H22B 0.9600 . ?
C22 H22C 0.9600 . ?
C23 C24 1.531(7) . ?
C23 H23A 0.9700 . ?
C23 H23B 0.9700 . ?
C24 H24A 0.9600 . ?
C24 H24B 0.9600 . ?
C24 H24C 0.9600 . ?
C25 C26 1.486(8) . ?
C25 H25A 0.9700 . ?
C25 H25B 0.9700 . ?
C26 H26A 0.9600 . ?
C26 H26B 0.9600 . ?
C26 H26C 0.9600 . ?
C27 C28 1.493(7) . ?
C27 H27A 0.9700 . ?
C27 H27B 0.9700 . ?
C28 H28A 0.9600 . ?
C28 H28B 0.9600 . ?
C28 H28C 0.9600 . ?

loop_
_geom_torsion_atom_site_label_1
_geom_torsion_atom_site_label_2
_geom_torsion_atom_site_label_3
_geom_torsion_atom_site_label_4
_geom_torsion
_geom_torsion_site_symmetry_1
_geom_torsion_site_symmetry_2
_geom_torsion_site_symmetry_3
_geom_torsion_site_symmetry_4
_geom_torsion_publ_flag
C8 S1 C1 O1 175.5(5) . . . . ?
C8 S1 C1 C2 -5.6(3) . . . . ?
O1 C1 C2 C7 -175.5(5) . . . . ?
S1 C1 C2 C7 5.7(5) . . . . ?
O1 C1 C2 C3 4.9(8) . . . . ?
S1 C1 C2 C3 -173.9(4) . . . . ?
C7 C2 C3 C4 2.3(7) . . . . ?
C1 C2 C3 C4 -178.1(5) . . . . ?
C2 C3 C4 C5 -1.6(9) . . . . ?
C3 C4 C5 C6 0.7(9) . . . . ?
C4 C5 C6 C7 -0.5(9) . . . . ?
C5 C6 C7 C2 1.3(7) . . . . ?
C5 C6 C7 C8 -178.0(5) . . . . ?
C3 C2 C7 C6 -2.2(7) . . . . ?
C1 C2 C7 C6 178.2(4) . . . . ?
C3 C2 C7 C8 177.1(4) . . . . ?
C1 C2 C7 C8 -2.5(6) . . . . ?
C6 C7 C8 C9 60.8(6) . . . . ?
C2 C7 C8 C9 -118.5(4) . . . . ?
C6 C7 C8 C15 -64.7(6) . . . . ?
C2 C7 C8 C15 116.0(4) . . . . ?
C6 C7 C8 S1 177.6(4) . . . . ?
C2 C7 C8 S1 -1.7(5) . . . . ?
C1 S1 C8 C9 123.2(3) . . . . ?
C1 S1 C8 C15 -116.8(4) . . . . ?
C1 S1 C8 C7 4.2(3) . . . . ?
C15 C8 C9 C10 -14.7(6) . . . . ?
C7 C8 C9 C10 -142.2(4) . . . . ?
S1 C8 C9 C10 104.6(4) . . . . ?
C15 C8 C9 C14 164.7(4) . . . . ?
C7 C8 C9 C14 37.2(6) . . . . ?
S1 C8 C9 C14 -76.0(5) . . . . ?
C16 O2 C10 C11 -166.1(4) . . . . ?
C16 O2 C10 C9 15.2(6) . . . . ?
C14 C9 C10 C11 2.6(7) . . . . ?
C8 C9 C10 C11 -177.9(4) . . . . ?
C14 C9 C10 O2 -178.7(4) . . . . ?
C8 C9 C10 O2 0.7(7) . . . . ?
O2 C10 C11 C12 178.9(4) . . . . ?
C9 C10 C11 C12 -2.3(7) . . . . ?
C23 N1 C12 C11 -16.0(7) . . . . ?
C21 N1 C12 C11 175.0(4) . . . . ?
C23 N1 C12 C13 163.7(5) . . . . ?
C21 N1 C12 C13 -5.3(7) . . . . ?
C10 C11 C12 N1 -179.8(4) . . . . ?
C10 C11 C12 C13 0.6(7) . . . . ?
N1 C12 C13 C14 -179.0(5) . . . . ?
C11 C12 C13 C14 0.6(7) . . . . ?
C12 C13 C14 C9 -0.2(8) . . . . ?
C10 C9 C14 C13 -1.4(7) . . . . ?
C8 C9 C14 C13 179.2(5) . . . . ?
C9 C8 C15 C20 -168.4(4) . . . . ?
C7 C8 C15 C20 -41.9(6) . . . . ?
S1 C8 C15 C20 72.3(5) . . . . ?
C9 C8 C15 C16 14.8(6) . . . . ?
C7 C8 C15 C16 141.4(4) . . . . ?
S1 C8 C15 C16 -104.4(4) . . . . ?
C10 O2 C16 C15 -15.0(6) . . . . ?
C10 O2 C16 C17 166.2(4) . . . . ?
C20 C15 C16 O2 -177.6(4) . . . . ?
C8 C15 C16 O2 -0.6(6) . . . . ?
C20 C15 C16 C17 1.1(6) . . . . ?
C8 C15 C16 C17 178.1(4) . . . . ?
O2 C16 C17 C18 178.2(5) . . . . ?
C15 C16 C17 C18 -0.5(8) . . . . ?
C16 C17 C18 N2 -179.8(4) . . . . ?
C16 C17 C18 C19 0.0(8) . . . . ?
C25 N2 C18 C17 178.4(6) . . . . ?
C27 N2 C18 C17 -5.4(8) . . . . ?
C25 N2 C18 C19 -1.4(8) . . . . ?
C27 N2 C18 C19 174.9(5) . . . . ?
C17 C18 C19 C20 0.0(8) . . . . ?
N2 C18 C19 C20 179.7(5) . . . . ?
C16 C15 C20 C19 -1.2(7) . . . . ?
C8 C15 C20 C19 -178.2(5) . . . . ?
C18 C19 C20 C15 0.7(8) . . . . ?
C12 N1 C21 C22 82.6(6) . . . . ?
C23 N1 C21 C22 -86.9(6) . . . . ?
C12 N1 C23 C24 95.1(6) . . . . ?
C21 N1 C23 C24 -95.4(6) . . . . ?
C18 N2 C25 C26 79.4(7) . . . . ?
C27 N2 C25 C26 -97.0(6) . . . . ?
C18 N2 C27 C28 -79.4(6) . . . . ?
C25 N2 C27 C28 97.1(6) . . . . ?

loop_
_cod_related_entry_id
_cod_related_entry_database
_cod_related_entry_code
1 ChemSpider 21118254
